data_1548453
loop_
_publ_author_name
'P. S. Whitfield'
'N. Herron'
'W. E. Guise'
'K. Page'
'Y. Q. Cheng'
'I. Milas'
'M. K. Crawford'

_publ_section_title
;
 Structures, Phase Transitions and Tricritical Behavior of the Hybrid
 Perovskite Methyl Ammonium Lead Iodide
;
_journal_name_full 'Scientific Reports'
_journal_page_first 35685
_journal_paper_doi 10.1038/srep35685
_journal_volume 6
_journal_year 2016
_chemical_formula_sum 'C H0.378 D5.622 I3 N Pb'
_chemical_formula_weight 625.60
_space_group_IT_number 62
_symmetry_cell_setting orthorhombic
_symmetry_Int_Tables_number 62
_symmetry_space_group_name_Hall '-P 2ac 2n'
_symmetry_space_group_name_H-M 'P n m a'
_cell_angle_alpha 90.
_cell_angle_beta 90.
_cell_angle_gamma 90.
_cell_formula_units_Z 4
_cell_length_a 8.81155(6)
_cell_length_b 12.58714(9)
_cell_length_c 8.55975(6)
_cell_volume 949.381(11)
_diffrn_ambient_temperature 10
_diffrn_radiation_probe neutron
_exptl_crystal_density_diffrn 4.377
_pd_proc_ls_prof_wR_factor 0.0214
_refine_ls_goodness_of_fit_ref 2.71
_cod_data_source_file Sci-Rep-2016-6-35685-1.cif
_cod_data_source_block 1
_cod_original_cell_volume 949.38(1)
_cod_original_formula_sum 'C D5.622 H0.378 N Pb I3'
_cod_database_code 1548453

loop_
_space_group_symop_id
_space_group_symop_operation_xyz
1 x,y,z
2 1/2-x,-y,1/2+z
3 1/2+x,1/2-y,1/2-z
4 -x,1/2+y,-z
5 -x,-y,-z
6 1/2+x,y,1/2-z
7 1/2-x,1/2+y,1/2+z
8 x,1/2-y,z

loop_
_atom_site_aniso_label
_atom_site_aniso_U_11
_atom_site_aniso_U_22
_atom_site_aniso_U_33
_atom_site_aniso_U_23
_atom_site_aniso_U_13
_atom_site_aniso_U_12
Pb 0.012(3) 0.009(3) 0.005(3) 0.006(3) 0.0000 0.0000
I1 0.077(7) 0.004(5) 0.029(6) 0.0000 0.000(5) 0.0000
I2 0.025(4) 0.024(4) 0.025(4) 0.004(3) -0.014(3) -0.007(3)
N 0.063(4) 0.079(5) 0.050(4) 0.0000 0.007(3) 0.0000
C 0.037(6) 0.077(6) 0.117(7) 0.0000 0.039(5) 0.0000
D1 0.208(10) 0.400(13) 0.067(8) 0.0000 0.048(7) 0.0000
H1 0.208(10) 0.400(13) 0.067(8) 0.0000 0.048(7) 0.0000
H2 0.201(7) 0.213(7) 0.346(9) 0.075(6) 0.087(6) 0.150(5)
D2 0.201(7) 0.213(7) 0.346(9) 0.075(6) 0.087(6) 0.150(5)
H3 0.210(7) 0.233(8) 0.284(7) 0.062(7) 0.032(7) 0.156(6)
D3 0.210(7) 0.233(8) 0.284(7) 0.062(7) 0.032(7) 0.156(6)
D4 0.313(13) 0.306(12) 0.027(7) 0.0000 -0.006(7) 0.0000
H4 0.313(13) 0.306(12) 0.027(7) 0.0000 -0.006(7) 0.0000

loop_
_atom_site_label
_atom_site_type_symbol
_atom_site_thermal_displace_type
_atom_site_fract_x
_atom_site_fract_y
_atom_site_fract_z
_atom_site_occupancy
_atom_site_U_iso_or_equiv
_atom_site_calc_flag
_atom_site_refinement_flags
_atom_site_disorder_assembly
_atom_site_disorder_group
Pb Pb Uani 0.50000 0.00000 0.00000 1.000 0.0087(17) . . . .
I1 I Uani 0.0155(2) 0.25000 -0.5537(2) 1.000 0.037(3) . . . .
I2 I Uani 0.31280(10) 0.01664(8) -0.31640(10) 1.000 0.025(2) . . . .
N N Uani -0.06050(10) 0.25000 0.02760(10) 1.000 0.064(3) . . . .
C C Uani 0.0832(2) 0.25000 -0.0662(2) 1.000 0.077(4) . . . .
D1 D Uani 0.0526(2) 0.25000 -0.1888(2) 0.937(2) 0.225(6) . . . .
H1 H Uani 0.0526(2) 0.25000 -0.1888(2) 0.063(2) 0.225(6) . . . .
H2 H Uani 0.1455(2) 0.17940(10) -0.0384(2) 0.063(2) 0.253(4) . . . .
D2 D Uani 0.1455(2) 0.17940(10) -0.0384(2) 0.937(2) 0.253(4) . . . .
H3 H Uani -0.1246(2) 0.31570(10) 0.0016(2) 0.063(2) 0.242(4) . . . .
D3 D Uani -0.1246(2) 0.31570(10) 0.0016(2) 0.937(2) 0.242(4) . . . .
D4 D Uani -0.0385(3) 0.25000 0.1448(2) 0.937(2) 0.215(6) . . . .
H4 H Uani -0.0385(3) 0.25000 0.1448(2) 0.063(2) 0.215(6) . . . .

loop_
_geom_angle_atom_site_label_1
_geom_angle_atom_site_label_2
_geom_angle_atom_site_label_3
_geom_angle
_geom_angle_site_symmetry_1
_geom_angle_site_symmetry_2
_geom_angle_site_symmetry_3
_geom_angle_publ_flag
I1 Pb I2 85.40(4) 2_555 . . yes
I2 Pb I2 88.60(2) . . 2_555 yes
I1 Pb I2 94.60(4) 3_554 . . yes
I2 Pb I2 180.00 . . 5_655 yes
I2 Pb I2 91.40(2) . . 6_554 yes
I1 Pb I2 88.23(4) 2_555 . 2_555 yes
I1 Pb I1 180.00 2_555 . 3_554 yes
I1 Pb I2 94.60(4) 2_555 . 5_655 yes
I1 Pb I2 91.77(4) 2_555 . 6_554 yes
I1 Pb I2 91.77(4) 3_554 . 2_555 yes
I2 Pb I2 91.40(2) 2_555 . 5_655 yes
I2 Pb I2 180.00 2_555 . 6_554 yes
I1 Pb I2 85.40(4) 3_554 . 5_655 yes
I1 Pb I2 88.23(4) 3_554 . 6_554 yes
I2 Pb I2 88.60(2) 5_655 . 6_554 yes
Pb I1 Pb 162.67(6) 2_554 . 3_454 yes
Pb I2 Pb 150.09(3) . . 2_554 yes
C N D3 110.41(11) . . . yes
C N D4 111.44(17) . . . yes
C N H3 110.41(11) . . . no
C N H4 111.44(17) . . . no
C N D3 110.41(11) . . 8_555 yes
D3 N D4 108.51(13) . . . yes
D3 N D3 107.44(15) . . 8_555 yes
D3 N D4 108.51(13) 8_555 . . yes
H3 N H4 108.51(13) . . . no
N C D1 107.97(16) . . . yes
N C D2 108.29(14) . . . yes
N C H1 107.97(16) . . . no
N C H2 108.29(14) . . . no
N C D2 108.29(14) . . 8_555 yes
D1 C D2 110.04(14) . . . yes
D1 C D2 110.04(14) . . 8_555 yes
D2 C D2 112.1(2) . . 8_555 yes
H1 C H2 110.04(14) . . . no

loop_
_geom_bond_atom_site_label_1
_geom_bond_atom_site_label_2
_geom_bond_distance
_geom_bond_site_symmetry_1
_geom_bond_site_symmetry_2
_geom_bond_publ_flag
Pb I2 3.1780(9) . . yes
Pb I1 3.1831(3) . 2_555 yes
Pb I2 3.1797(9) . 2_555 yes
Pb I1 3.1831(3) . 3_554 yes
Pb I2 3.1780(9) . 5_655 yes
Pb I2 3.1797(9) . 6_554 yes
N C 1.499(2) . . yes
N D3 1.0259(15) . . yes
N D4 1.022(2) . . yes
N H3 1.0259(15) . . no
N H4 1.022(2) . . no
N D3 1.0259(15) . 8_555 yes
C D1 1.084(2) . . yes
C D2 1.0713(17) . . yes
C H1 1.084(2) . . no
C H2 1.0713(17) . . no
C D2 1.0713(17) . 8_555 yes

loop_
_geom_hbond_atom_site_label_D
_geom_hbond_atom_site_label_H
_geom_hbond_atom_site_label_A
_geom_hbond_distance_DH
_geom_hbond_distance_HA
_geom_hbond_distance_DA
_geom_hbond_angle_DHA
_geom_hbond_site_symmetry_A
_geom_hbond_publ_flag
N D3 I2 1.0259(15) 2.6965(17) 3.6253(11) 150.58(14) 3_454 yes
N D4 I1 1.022(2) 2.624(2) 3.6460(19) 179.5(2) 1_556 yes
